data_9012921
loop_
_publ_author_name
'Bonaccorsi, E.'
'Merlino, S.'
'Taylor, H. F. W.'

_publ_section_title
;
 The crystal structure of jennite, Ca9Si6O18(OH)6*8H2O
;
_journal_name_full 'Cement and Concrete Research'
_journal_page_first 1481
_journal_page_last 1488
_journal_paper_doi 10.1016/j.cemconres.2003.12.033
_journal_volume 34
_journal_year 2004
_chemical_compound_source 'Fuka, Japan'
_chemical_formula_sum 'Ca9 H22 O32 Si6'
_chemical_name_mineral Jennite
_space_group_IT_number 2
_symmetry_space_group_name_Hall '-P 1'
_symmetry_space_group_name_H-M 'P -1'
_cell_angle_alpha 101.30
_cell_angle_beta 96.98
_cell_angle_gamma 109.65
_cell_formula_units_Z 1
_cell_length_a 10.576
_cell_length_b 7.265
_cell_length_c 10.931
_cell_volume 759.496
_database_code_amcsd 0012177
_exptl_crystal_density_diffrn 2.325
_cod_original_formula_sum 'Ca9 Si6 O32 H22'
_cod_database_code 9012921

loop_
_space_group_symop_operation_xyz
x,y,z
-x,-y,-z

loop_
_atom_site_label
_atom_site_fract_x
_atom_site_fract_y
_atom_site_fract_z
_atom_site_U_iso_or_equiv
_atom_site_type_symbol
_atom_site_attached_hydrogens
Ca1 0.06010 0.36320 0.36480 0.05900 Ca 0
Ca2 0.42260 0.79840 0.36170 0.05600 Ca 0
Ca3 0.06580 0.86640 0.37690 0.06100 Ca 0
Ca4 0.42890 0.29540 0.35310 0.06100 Ca 0
Ca5 0.00000 0.50000 0.00000 0.07200 Ca 0
Si1 0.80140 0.94200 0.19390 0.06000 Si 0
Si2 0.72480 0.24100 0.37480 0.06300 Si 0
Si3 0.72220 0.67300 0.37840 0.05800 Si 0
O1 0.97000 0.02400 0.24600 0.05100 O 0
O-H2 0.27300 0.96200 0.30800 0.06900 O 1
O3 0.58800 0.12900 0.42300 0.04700 O 0
O4 0.87200 0.31800 0.48700 0.05700 O 0
O5 0.74200 0.12100 0.24600 0.06800 O 0
O6 0.72000 0.74700 0.24900 0.06000 O 0
O7 0.70100 0.43300 0.33100 0.07100 O 0
O8 0.75600 0.85900 0.04090 0.04700 O 0
O9 0.58100 0.65800 0.42900 0.05500 O 0
O10 0.86600 0.79400 0.48000 0.05800 O 0
O-H11 0.27300 0.45800 0.30300 0.06600 O 1
O-H12 0.98500 0.54200 0.23000 0.06500 O 1
Wat13 0.44300 0.19300 0.12900 0.08600 O 2
Wat14 0.54200 0.19100 0.86300 0.08000 O 2
Wat1 0.91400 0.14300 0.94100 0.07900 O 2
Wat2 0.78100 0.51900 0.96400 0.08300 O 2

loop_
_cod_changelog_entry_id
_cod_changelog_entry_author
_cod_changelog_entry_date
_cod_changelog_entry_text
1
;cod-tools version 3.8.0
Id: cif_guess_AMCSD_atom_types 9574 2023-05-10 09:00:05Z saulius
;
2023-05-10T18:54:22+03:00
;Derived atom types and hydrogen counts
from atom names that follow the AMCSD naming convention
(Wat == water, O-H == hydroxyl).
;

loop_
_cod_related_entry_id
_cod_related_entry_database
_cod_related_entry_code
1 AMCSD 0012177
